data_7228455
loop_
_publ_author_name
'Braun, Doris Elfriede'
'Griesser, Ulrich J.'

_publ_section_title
;
 Prediction and Experimental Validation of Solid Solutions and
 Isopolymorphs of Cytosine/5-Flucytosine
;
_journal_name_full CrystEngComm
_journal_paper_doi 10.1039/C7CE00939A
_journal_year 2017
_chemical_formula_moiety 'C4 H4.359 F0.641 N3 O1'
_chemical_formula_sum 'C4 H4.359 F0.641 N3 O'
_chemical_formula_weight 122.635
_chemical_name_common 'cytosine/5-flucytosine solid solution I'
_chemical_name_systematic
;
4-aminopyrimidin-2(1H)-one/4-amino-5-fluoro-pyrimidin-2(1H)-one
;
_space_group_IT_number 14
_symmetry_cell_setting monoclinic
_symmetry_Int_Tables_number 14
_symmetry_space_group_name_Hall '-P 2yn'
_symmetry_space_group_name_H-M 'P 1 21/n 1'
_cell_angle_alpha 90
_cell_angle_beta 91.179(2)
_cell_angle_gamma 90
_cell_formula_units_Z 4
_cell_length_a 4.00808(9)
_cell_length_b 9.43931(11)
_cell_length_c 13.0306(2)
_cell_measurement_temperature 298(2)
_cell_measurement_wavelength 1.54180
_cell_volume 492.889(15)
_diffrn_ambient_temperature 298(2)
_diffrn_measurement_device_type 'Panalytical X?Pert PRO'
_diffrn_radiation_wavelength 1.54180
_exptl_absorpt_coefficient_mu 0.140
_exptl_crystal_colour colourless
_exptl_crystal_density_diffrn 1.653
_exptl_crystal_density_method 'Not Measured'
_exptl_crystal_F_000 253
_exptl_crystal_preparation
; 
anhydrate I crystals were obtained by dehydration the monohydrate over 
P2O5.
Powder X-ray diffraction (PXRD) patterns were obtained using an 
XPert PRO diffractometer (PANalytical, Almelo, NL) equipped with 
a theta/theta coupled goniometer in transmission geometry, programmable 
XYZ stage with well plate holder, Cu-Ka1,2 radiation source with 
a focussing mirror and a solid state PIXcel detector. The patterns 
were recorded at a tube voltage of 40 kV and tube current of 40 mA, 
applying a step size of 2theta = 0.013? with 400 s per step in the 2theta 
range between 2? and 70? Collection was made at room temperature.   
;
_pd_char_colour colourless
_pd_char_particle_morphology powder
_pd_meas_2theta_range_inc 0.013
_pd_meas_2theta_range_max 69.98157
_pd_meas_2theta_range_min 2.00457
_pd_meas_number_of_points 5230
_pd_proc_ls_background_function Chebychev
_pd_proc_ls_profile_function 'fundamental parameters'
_pd_proc_ls_prof_R_factor 0.0441
_pd_proc_ls_prof_wR_expected 0.0336
_pd_proc_ls_prof_wR_factor 0.0605
_pd_spec_mount_mode transmission
_pd_spec_shape flat_sheet
_refine_ls_goodness_of_fit_all 1.798
_cod_data_source_file c7ce00939a3.cif
_cod_data_source_block cyt_fcyt_II
_cod_original_sg_symbol_H-M 'P 21/n'
_cod_original_formula_sum 'C4 H4.359 F0.641 N3 O1'
_cod_database_code 7228455

loop_
_symmetry_equiv_pos_site_id
_symmetry_equiv_pos_as_xyz
1 x,y,z
2 1/2-x,1/2+y,1/2-z
3 -x,-y,-z
4 1/2+x,1/2-y,1/2+z

loop_
_atom_site_label
_atom_site_type_symbol
_atom_site_thermal_displace_type
_atom_site_fract_x
_atom_site_fract_y
_atom_site_fract_z
_atom_site_occupancy
_atom_site_U_iso_or_equiv
F14 F Uiso 0.378(4) 0.130(2) 0.0055(8) 0.641(9) 0.0412
O8 O Uiso -0.3389(11) 0.1448(7) 0.3498(5) 1.000 0.0412
N1 N Uiso -0.069(2) 0.0149(11) 0.2266(10) 1.000 0.0412
N3 N Uiso -0.097(2) 0.2670(8) 0.2172(7) 1.000 0.0412
N7 N Uiso 0.1359(19) 0.3814(8) 0.0737(5) 1.000 0.0412
C2 C Uiso -0.182(2) 0.1442(19) 0.2670(6) 1.000 0.0412
C4 C Uiso 0.074(2) 0.2621(11) 0.1279(9) 1.000 0.0412
C5 C Uiso 0.195(3) 0.130(2) 0.0909(10) 1.000 0.0412
C6 C Uiso 0.106(3) 0.0063(14) 0.1379(11) 1.000 0.0412
H9 H Uiso -0.118(15) -0.067(6) 0.260(5) 1.000 0.0494
H10 H Uiso 0.252(13) 0.373(7) 0.015(4) 1.000 0.0494
H11 H Uiso 0.107(13) 0.468(5) 0.104(5) 1.000 0.0494
H12 H Uiso 0.175(13) -0.086(6) 0.117(4) 1.000 0.0494
H1 H Uiso 0.32(11) 0.13(6) 0.03(2) 0.359(9) 0.0494

loop_
_geom_angle_atom_site_label_1
_geom_angle_atom_site_label_2
_geom_angle_atom_site_label_3
_geom_angle
_geom_angle_publ_flag
C2 N1 C6 122.9(11) yes
C2 N3 C4 120.5(9) yes
C2 N1 H9 119(4) no
C6 N1 H9 118(4) no
C4 N7 H10 118(4) no
H10 N7 H11 121(6) no
C4 N7 H11 119(4) no
O8 C2 N3 122.2(13) yes
N1 C2 N3 118.0(8) yes
O8 C2 N1 119.6(13) yes
N3 C4 C5 119.9(10) yes
N7 C4 C5 118.9(10) yes
N3 C4 N7 121.2(9) yes
C4 C5 C6 120.1(11) no
F14 C5 C4 118.4(15) yes
F14 C5 C6 121.4(16) yes
N1 C6 C5 118.1(12) yes
C4 C5 H1 118.00 no
C6 C5 H1 122.00 no
N1 C6 H12 117(3) no
C5 C6 H12 125(3) no

loop_
_geom_bond_atom_site_label_1
_geom_bond_atom_site_label_2
_geom_bond_distance
_geom_bond_publ_flag
F14 C5 1.345(18) yes
O8 C2 1.260(10) yes
N1 C2 1.408(19) yes
N1 C6 1.367(18) yes
N3 C2 1.375(18) yes
N3 C4 1.363(14) yes
N7 C4 1.355(13) yes
N1 H9 0.91(6) no
N7 H10 0.91(5) no
N7 H11 0.92(5) no
C4 C5 1.43(2) no
C5 C6 1.37(2) no
C5 H1 1.0(4) no
C6 H12 0.96(6) no

loop_
_geom_torsion_atom_site_label_1
_geom_torsion_atom_site_label_2
_geom_torsion_atom_site_label_3
_geom_torsion_atom_site_label_4
_geom_torsion
_geom_torsion_publ_flag
C6 N1 C2 O8 -179.2(9) no
C6 N1 C2 N3 -3.3(14) no
C2 N1 C6 C5 4.9(17) no
C4 N3 C2 N1 4.0(13) no
C2 N3 C4 N7 174.6(8) no
C4 N3 C2 O8 179.8(8) no
C2 N3 C4 C5 -6.3(14) no
N3 C4 C5 C6 7.9(16) no
N7 C4 C5 F14 2.6(16) no
N3 C4 C5 F14 -176.5(11) no
N7 C4 C5 C6 -173.0(10) no
F14 C5 C6 N1 177.5(12) no
C4 C5 C6 N1 -7.0(18) no
